data_7041448
loop_
_publ_author_name
'Wu, Melissa M.'
'Gill, Arran M.'
'Yunpeng, Lu'
'Yongxin, Li'
'Ganguly, Rakesh'
'Falivene, Laura'
'Garc\'ia, Felipe'

_publ_section_title
;
 Aryl-NHC-group 13 trimethyl complexes: structural, stability and bonding
 insights.
;
_journal_issue 3
_journal_name_full 'Dalton transactions (Cambridge, England : 2003)'
_journal_page_first 854
_journal_page_last 864
_journal_paper_doi 10.1039/c6dt04448d
_journal_volume 46
_journal_year 2017
_chemical_formula_sum 'C30 H47 Ga N2'
_chemical_formula_weight 505.41
_space_group_crystal_system triclinic
_space_group_IT_number 2
_space_group_name_Hall '-P 1'
_space_group_name_H-M_alt 'P -1'
_symmetry_space_group_name_Hall '-P 1'
_symmetry_space_group_name_H-M 'P -1'
_atom_sites_solution_hydrogens geom
_audit_update_record
;
2016-05-03 deposited with the CCDC.
2016-12-13 downloaded from the CCDC.
;
_cell_angle_alpha 83.4019(14)
_cell_angle_beta 75.2437(14)
_cell_angle_gamma 89.8823(14)
_cell_formula_units_Z 4
_cell_length_a 9.9188(4)
_cell_length_b 16.6053(7)
_cell_length_c 17.9050(8)
_cell_measurement_reflns_used 9907
_cell_measurement_temperature 103.(2)
_cell_measurement_theta_max 26.4840
_cell_measurement_theta_min 2.4874
_cell_volume 2831.7(2)
_computing_cell_refinement 'SAINT V8.34A (Bruker AXS Inc., 2013)'
_computing_data_collection 'APEX2 (Bruker AXS Inc., 2014)'
_computing_data_reduction 'SAINT V8.34A (Bruker AXS Inc., 2013)'
_computing_molecular_graphics 'XP (Bruker AXS Inc., 2014)'
_computing_publication_material 'APEX2 (Bruker AXS Inc., 2014)'
_computing_structure_refinement 'SHELXL-2014/6 (Sheldrick, 2014)'
_diffrn_ambient_temperature 103.(2)
_diffrn_detector_area_resol_mean 8.3333
_diffrn_measured_fraction_theta_full 0.998
_diffrn_measured_fraction_theta_max 0.998
_diffrn_measurement_device_type 'CCD area detector'
_diffrn_measurement_method 'phi and omega scans'
_diffrn_radiation_monochromator graphite
_diffrn_radiation_type MoK\a
_diffrn_radiation_wavelength 0.71073
_diffrn_reflns_av_R_equivalents 0.0689
_diffrn_reflns_av_unetI/netI 0.0535
_diffrn_reflns_limit_h_max 13
_diffrn_reflns_limit_h_min -13
_diffrn_reflns_limit_k_max 23
_diffrn_reflns_limit_k_min -22
_diffrn_reflns_limit_l_max 24
_diffrn_reflns_limit_l_min -24
_diffrn_reflns_number 85651
_diffrn_reflns_theta_full 29.60
_diffrn_reflns_theta_max 29.60
_diffrn_reflns_theta_min 1.18
_diffrn_source 'fine-focus sealed tube'
_exptl_absorpt_coefficient_mu 0.991
_exptl_absorpt_correction_T_max 0.81
_exptl_absorpt_correction_T_min 0.69
_exptl_absorpt_correction_type multi-scan
_exptl_absorpt_process_details 'SADABS V2014/4 (Bruker AXS Inc.)'
_exptl_crystal_colour colourless
_exptl_crystal_density_diffrn 1.186
_exptl_crystal_density_method 'not measured'
_exptl_crystal_description block
_exptl_crystal_F_000 1088
_exptl_crystal_size_max 0.420
_exptl_crystal_size_mid 0.360
_exptl_crystal_size_min 0.220
_refine_diff_density_max 0.662
_refine_diff_density_min -0.775
_refine_ls_extinction_method none
_refine_ls_goodness_of_fit_ref 1.034
_refine_ls_hydrogen_treatment constr
_refine_ls_matrix_type full
_refine_ls_number_parameters 617
_refine_ls_number_reflns 15861
_refine_ls_number_restraints 0
_refine_ls_restrained_S_all 1.034
_refine_ls_R_factor_all 0.0624
_refine_ls_R_factor_gt 0.0378
_refine_ls_shift/su_max 0.002
_refine_ls_shift/su_mean 0.000
_refine_ls_structure_factor_coef Fsqd
_refine_ls_weighting_details 'w=1/[\s^2^(Fo^2^)+(0.0865P)^2^] where P=(Fo^2^+2Fc^2^)/3'
_refine_ls_weighting_scheme calc
_refine_ls_wR_factor_gt 0.1056
_refine_ls_wR_factor_ref 0.1395
_reflns_number_gt 11906
_reflns_number_total 15861
_reflns_threshold_expression 'I > 2\s(I)'
_cod_data_source_file c6dt04448d2.cif
_cod_data_source_block I_SIPrGa
_cod_depositor_comments 'Adding full bibliography for 7041446--7041453.cif.'
_cod_database_code 7041448

loop_
_space_group_symop_operation_xyz
'x, y, z'
'-x, -y, -z'

loop_
_atom_site_type_symbol
_atom_site_label
_atom_site_fract_x
_atom_site_fract_y
_atom_site_fract_z
_atom_site_U_iso_or_equiv
_atom_site_adp_type
_atom_site_calc_flag
_atom_site_refinement_flags_adp
_atom_site_refinement_flags_posn
_atom_site_occupancy
Ga Ga1 0.39848(2) 0.43536(2) 0.23527(2) 0.01084(7) Uani d . . 1
Ga Ga2 0.88259(2) -0.06531(2) 0.23759(2) 0.01096(7) Uani d . . 1
C C1 0.5676(2) 0.46745(13) 0.14945(13) 0.0189(5) Uani d . . 1
H H1A 0.6213 0.5094 0.1646 0.028 Uiso calc U R 1
H H1B 0.5396 0.4887 0.1025 0.028 Uiso calc U R 1
H H1C 0.6254 0.42 0.139 0.028 Uiso calc U R 1
C C2 0.4339(3) 0.40617(14) 0.34053(13) 0.0236(5) Uani d . . 1
H H2A 0.4207 0.3475 0.3552 0.035 Uiso calc U R 1
H H2B 0.3687 0.4345 0.379 0.035 Uiso calc U R 1
H H2C 0.5298 0.4223 0.3387 0.035 Uiso calc U R 1
C C3 0.2852(2) 0.34689(12) 0.21009(13) 0.0170(4) Uani d . . 1
H H3A 0.3095 0.3452 0.1537 0.026 Uiso calc U R 1
H H3B 0.1857 0.3577 0.2283 0.026 Uiso calc U R 1
H H3C 0.305 0.2946 0.236 0.026 Uiso calc U R 1
C C4 0.27916(19) 0.54156(12) 0.25598(11) 0.0087(4) Uani d . . 1
C C5 0.2200(2) 0.66593(12) 0.30585(12) 0.0116(4) Uani d . . 1
H H5A 0.2288 0.7215 0.278 0.014 Uiso calc U R 1
H H5B 0.2229 0.6687 0.3603 0.014 Uiso calc U R 1
C C6 0.0865(2) 0.62224(12) 0.30189(12) 0.0125(4) Uani d . . 1
H H6A 0.0168 0.6162 0.3529 0.015 Uiso calc U R 1
H H6B 0.0446 0.6512 0.2622 0.015 Uiso calc U R 1
C C7 0.47033(19) 0.64679(12) 0.23707(11) 0.0106(4) Uani d . . 1
C C8 0.5516(2) 0.65555(12) 0.28931(12) 0.0127(4) Uani d . . 1
C C9 0.5112(2) 0.61831(13) 0.37348(12) 0.0153(4) Uani d . . 1
H H9 0.4277 0.5817 0.3813 0.018 Uiso calc U R 1
C C10 0.4732(2) 0.68292(14) 0.42980(13) 0.0221(5) Uani d . . 1
H H10A 0.5515 0.7219 0.4204 0.033 Uiso calc U R 1
H H10B 0.4531 0.6567 0.4835 0.033 Uiso calc U R 1
H H10C 0.3907 0.7114 0.4214 0.033 Uiso calc U R 1
C C11 0.6296(3) 0.56717(15) 0.39339(15) 0.0271(5) Uani d . . 1
H H11A 0.6596 0.529 0.3549 0.041 Uiso calc U R 1
H H11B 0.5961 0.537 0.4453 0.041 Uiso calc U R 1
H H11C 0.7085 0.6029 0.3927 0.041 Uiso calc U R 1
C C12 0.6779(2) 0.69954(13) 0.26112(13) 0.0166(4) Uani d . . 1
H H12 0.7344 0.7068 0.2955 0.02 Uiso calc U R 1
C C13 0.7220(2) 0.73255(13) 0.18446(13) 0.0167(4) Uani d . . 1
H H13 0.8068 0.7636 0.1668 0.02 Uiso calc U R 1
C C14 0.6428(2) 0.72036(13) 0.13339(12) 0.0156(4) Uani d . . 1
H H14 0.676 0.7417 0.0803 0.019 Uiso calc U R 1
C C15 0.5160(2) 0.67781(12) 0.15746(11) 0.0111(4) Uani d . . 1
C C16 0.4303(2) 0.66619(13) 0.10013(11) 0.0137(4) Uani d . . 1
H H16 0.3747 0.6143 0.1188 0.016 Uiso calc U R 1
C C17 0.5191(2) 0.65953(14) 0.01793(12) 0.0203(5) Uani d . . 1
H H17A 0.5612 0.7128 -0.0057 0.031 Uiso calc U R 1
H H17B 0.4603 0.6408 -0.0134 0.031 Uiso calc U R 1
H H17C 0.5929 0.6207 0.0202 0.031 Uiso calc U R 1
C C18 0.3273(2) 0.73485(14) 0.09787(13) 0.0230(5) Uani d . . 1
H H18A 0.2681 0.7378 0.1504 0.034 Uiso calc U R 1
H H18B 0.2689 0.7242 0.0632 0.034 Uiso calc U R 1
H H18C 0.3791 0.7864 0.0785 0.034 Uiso calc U R 1
C C19 0.04146(19) 0.48478(12) 0.26727(11) 0.0097(4) Uani d . . 1
C C20 -0.0280(2) 0.42866(12) 0.32963(12) 0.0128(4) Uani d . . 1
C C21 0.0063(2) 0.42115(13) 0.40807(12) 0.0161(4) Uani d . . 1
H H21 0.0809 0.4626 0.4055 0.019 Uiso calc U R 1
C C22 0.0624(3) 0.33712(15) 0.42617(15) 0.0305(6) Uani d . . 1
H H22A -0.0096 0.2956 0.4295 0.046 Uiso calc U R 1
H H22B 0.0878 0.3341 0.4758 0.046 Uiso calc U R 1
H H22C 0.145 0.328 0.3847 0.046 Uiso calc U R 1
C C23 -0.1202(2) 0.43736(16) 0.47289(13) 0.0269(5) Uani d . . 1
H H23A -0.1503 0.4929 0.4628 0.04 Uiso calc U R 1
H H23B -0.0954 0.4305 0.5228 0.04 Uiso calc U R 1
H H23C -0.1963 0.399 0.4747 0.04 Uiso calc U R 1
C C24 -0.1290(2) 0.37708(13) 0.31768(13) 0.0166(4) Uani d . . 1
H H24 -0.1791 0.3396 0.3597 0.02 Uiso calc U R 1
C C25 -0.1579(2) 0.37928(13) 0.24566(13) 0.0186(5) Uani d . . 1
H H25 -0.2266 0.3433 0.2385 0.022 Uiso calc U R 1
C C26 -0.0862(2) 0.43427(13) 0.18420(13) 0.0162(4) Uani d . . 1
H H26 -0.105 0.4347 0.1347 0.019 Uiso calc U R 1
C C27 0.0132(2) 0.48904(12) 0.19375(12) 0.0118(4) Uani d . . 1
C C28 0.0892(2) 0.54854(13) 0.12510(11) 0.0141(4) Uani d . . 1
H H28 0.1399 0.5895 0.1454 0.017 Uiso calc U R 1
C C29 0.1981(2) 0.50503(15) 0.06699(13) 0.0240(5) Uani d . . 1
H H29A 0.2675 0.4812 0.0927 0.036 Uiso calc U R 1
H H29B 0.2444 0.5441 0.0226 0.036 Uiso calc U R 1
H H29C 0.1517 0.4621 0.0487 0.036 Uiso calc U R 1
C C30 -0.0119(3) 0.59384(16) 0.08454(15) 0.0278(6) Uani d . . 1
H H30A -0.0579 0.5555 0.0606 0.042 Uiso calc U R 1
H H30B 0.0398 0.6355 0.0442 0.042 Uiso calc U R 1
H H30C -0.0823 0.6196 0.1228 0.042 Uiso calc U R 1
C C31 0.7899(2) -0.03454(13) 0.15226(13) 0.0178(4) Uani d . . 1
H H31A 0.8601 -0.0131 0.105 0.027 Uiso calc U R 1
H H31B 0.7214 0.007 0.1676 0.027 Uiso calc U R 1
H H31C 0.7428 -0.0824 0.1423 0.027 Uiso calc U R 1
C C32 0.7547(2) -0.09389(14) 0.34455(13) 0.0223(5) Uani d . . 1
H H32A 0.6579 -0.0848 0.3426 0.033 Uiso calc U R 1
H H32B 0.7789 -0.0597 0.3806 0.033 Uiso calc U R 1
H H32C 0.7649 -0.151 0.3625 0.033 Uiso calc U R 1
C C33 1.0191(2) -0.15425(12) 0.21414(13) 0.0171(4) Uani d . . 1
H H33A 0.9762 -0.206 0.2418 0.026 Uiso calc U R 1
H H33B 1.1026 -0.1424 0.2311 0.026 Uiso calc U R 1
H H33C 1.0451 -0.1578 0.158 0.026 Uiso calc U R 1
C C34 0.98313(19) 0.04200(11) 0.25495(11) 0.0091(4) Uani d . . 1
C C35 0.9939(2) 0.16781(12) 0.30284(12) 0.0117(4) Uani d . . 1
H H35A 0.9385 0.1715 0.3567 0.014 Uiso calc U R 1
H H35B 1.0117 0.223 0.2742 0.014 Uiso calc U R 1
C C36 1.1301(2) 0.12393(12) 0.30165(12) 0.0132(4) Uani d . . 1
H H36A 1.2098 0.1521 0.2624 0.016 Uiso calc U R 1
H H36B 1.1505 0.1189 0.3533 0.016 Uiso calc U R 1
C C37 0.8117(2) 0.14771(11) 0.23103(11) 0.0101(4) Uani d . . 1
C C38 0.8438(2) 0.17743(12) 0.15127(12) 0.0123(4) Uani d . . 1
C C39 0.9840(2) 0.16432(13) 0.09571(11) 0.0141(4) Uani d . . 1
H H39 1.0212 0.1127 0.1161 0.017 Uiso calc U R 1
C C40 0.9740(2) 0.15547(14) 0.01293(12) 0.0204(5) Uani d . . 1
H H40A 0.8994 0.116 0.0151 0.031 Uiso calc U R 1
H H40B 1.0629 0.1367 -0.0172 0.031 Uiso calc U R 1
H H40C 0.9534 0.2081 -0.012 0.031 Uiso calc U R 1
C C41 1.0888(2) 0.23265(14) 0.09345(13) 0.0226(5) Uani d . . 1
H H41A 1.0546 0.2844 0.0743 0.034 Uiso calc U R 1
H H41B 1.179 0.2219 0.0587 0.034 Uiso calc U R 1
H H41C 1.1 0.2354 0.1459 0.034 Uiso calc U R 1
C C42 0.7418(2) 0.22043(13) 0.12430(13) 0.0160(4) Uani d . . 1
H H42 0.7605 0.2409 0.0708 0.019 Uiso calc U R 1
C C43 0.6138(2) 0.23408(13) 0.17337(13) 0.0164(4) Uani d . . 1
H H43 0.5471 0.2655 0.154 0.02 Uiso calc U R 1
C C44 0.5833(2) 0.20189(13) 0.25054(12) 0.0151(4) Uani d . . 1
H H44 0.4939 0.2098 0.2835 0.018 Uiso calc U R 1
C C45 0.6810(2) 0.15807(12) 0.28113(12) 0.0118(4) Uani d . . 1
C C46 0.6392(2) 0.12129(13) 0.36565(12) 0.0146(4) Uani d . . 1
H H46 0.716 0.086 0.3758 0.018 Uiso calc U R 1
C C47 0.6172(3) 0.18694(14) 0.42141(13) 0.0233(5) Uani d . . 1
H H47A 0.7065 0.2149 0.4167 0.035 Uiso calc U R 1
H H47B 0.5805 0.1616 0.475 0.035 Uiso calc U R 1
H H47C 0.5507 0.2262 0.408 0.035 Uiso calc U R 1
C C48 0.5058(2) 0.06824(16) 0.38196(15) 0.0293(6) Uani d . . 1
H H48A 0.4273 0.1026 0.3771 0.044 Uiso calc U R 1
H H48B 0.4867 0.0397 0.4348 0.044 Uiso calc U R 1
H H48C 0.5184 0.0286 0.3444 0.044 Uiso calc U R 1
C C49 1.20837(19) -0.01499(12) 0.27021(11) 0.0104(4) Uani d . . 1
C C50 1.2176(2) -0.06934(12) 0.33457(12) 0.0120(4) Uani d . . 1
C C51 1.1095(2) -0.07409(13) 0.41226(12) 0.0168(4) Uani d . . 1
H H51 1.0319 -0.0377 0.4056 0.02 Uiso calc U R 1
C C52 1.1705(3) -0.04462(16) 0.47471(13) 0.0262(5) Uani d . . 1
H H52A 1.2536 -0.0754 0.4781 0.039 Uiso calc U R 1
H H52B 1.101 -0.0527 0.525 0.039 Uiso calc U R 1
H H52C 1.1961 0.0132 0.4612 0.039 Uiso calc U R 1
C C53 1.0482(3) -0.16034(15) 0.43787(15) 0.0338(6) Uani d . . 1
H H53A 1.0157 -0.1798 0.3956 0.051 Uiso calc U R 1
H H53B 0.9695 -0.1603 0.4839 0.051 Uiso calc U R 1
H H53C 1.1199 -0.1961 0.4505 0.051 Uiso calc U R 1
C C54 1.3291(2) -0.12180(13) 0.32488(13) 0.0159(4) Uani d . . 1
H H54 1.3386 -0.1585 0.3679 0.019 Uiso calc U R 1
C C55 1.4262(2) -0.12163(13) 0.25410(13) 0.0178(4) Uani d . . 1
H H55 1.5014 -0.1579 0.2487 0.021 Uiso calc U R 1
C C56 1.4131(2) -0.06812(13) 0.19076(13) 0.0161(4) Uani d . . 1
H H56 1.4785 -0.0693 0.1418 0.019 Uiso calc U R 1
C C57 1.3061(2) -0.01291(12) 0.19768(11) 0.0116(4) Uani d . . 1
C C58 1.2963(2) 0.04498(13) 0.12716(12) 0.0146(4) Uani d . . 1
H H58 1.2284 0.0875 0.1456 0.018 Uiso calc U R 1
C C59 1.2403(2) -0.00011(15) 0.07073(13) 0.0218(5) Uani d . . 1
H H59A 1.3015 -0.0449 0.0549 0.033 Uiso calc U R 1
H H59B 1.2377 0.0374 0.0247 0.033 Uiso calc U R 1
H H59C 1.146 -0.0217 0.0965 0.033 Uiso calc U R 1
C C60 1.4360(2) 0.08734(15) 0.08578(15) 0.0273(5) Uani d . . 1
H H60A 1.4715 0.1146 0.123 0.041 Uiso calc U R 1
H H60B 1.4236 0.1275 0.0437 0.041 Uiso calc U R 1
H H60C 1.5028 0.0472 0.0641 0.041 Uiso calc U R 1
N N1 0.33017(16) 0.61318(10) 0.26615(9) 0.0094(3) Uani d . . 1
N N2 0.13945(16) 0.54259(10) 0.27960(9) 0.0091(3) Uani d . . 1
N N3 0.92287(17) 0.11420(10) 0.26267(9) 0.0096(3) Uani d . . 1
N N4 1.09907(17) 0.04357(10) 0.28027(9) 0.0096(3) Uani d . . 1

loop_
_atom_site_aniso_label
_atom_site_aniso_U_11
_atom_site_aniso_U_22
_atom_site_aniso_U_33
_atom_site_aniso_U_12
_atom_site_aniso_U_13
_atom_site_aniso_U_23
Ga1 0.01006(11) 0.00844(12) 0.01436(12) 0.00125(8) -0.00336(8) -0.00223(9)
Ga2 0.00996(11) 0.00834(12) 0.01514(12) -0.00008(8) -0.00379(9) -0.00241(9)
C1 0.0131(10) 0.0148(11) 0.0260(12) 0.0025(8) 0.0006(9) -0.0037(9)
C2 0.0288(12) 0.0205(12) 0.0251(12) 0.0040(10) -0.0141(10) -0.0015(10)
C3 0.0154(10) 0.0118(10) 0.0242(11) 0.0023(8) -0.0044(8) -0.0051(9)
C4 0.0101(8) 0.0101(9) 0.0056(8) -0.0010(7) -0.0018(7) 0.0004(7)
C5 0.0119(9) 0.0097(9) 0.0127(9) 0.0009(7) -0.0005(7) -0.0043(8)
C6 0.0115(9) 0.0095(9) 0.0164(10) 0.0009(7) -0.0020(8) -0.0046(8)
C7 0.0082(8) 0.0083(9) 0.0142(9) -0.0005(7) -0.0006(7) -0.0020(7)
C8 0.0123(9) 0.0094(9) 0.0167(10) 0.0003(7) -0.0038(8) -0.0027(8)
C9 0.0154(10) 0.0150(10) 0.0173(10) -0.0011(8) -0.0079(8) -0.0006(8)
C10 0.0268(12) 0.0240(12) 0.0162(11) -0.0036(10) -0.0061(9) -0.0042(9)
C11 0.0242(12) 0.0278(13) 0.0305(13) 0.0016(10) -0.0126(10) 0.0047(11)
C12 0.0124(9) 0.0163(11) 0.0227(11) -0.0016(8) -0.0058(8) -0.0061(9)
C13 0.0108(9) 0.0146(10) 0.0229(11) -0.0041(8) -0.0007(8) -0.0034(9)
C14 0.0147(10) 0.0129(10) 0.0163(10) -0.0030(8) 0.0012(8) -0.0015(8)
C15 0.0107(9) 0.0086(9) 0.0128(9) 0.0000(7) -0.0001(7) -0.0026(7)
C16 0.0149(10) 0.0147(10) 0.0097(9) -0.0024(8) -0.0002(7) -0.0003(8)
C17 0.0240(11) 0.0228(12) 0.0120(10) -0.0024(9) -0.0002(9) -0.0027(9)
C18 0.0240(12) 0.0270(13) 0.0185(11) 0.0059(10) -0.0075(9) -0.0007(10)
C19 0.0061(8) 0.0090(9) 0.0140(9) 0.0007(7) -0.0015(7) -0.0031(7)
C20 0.0106(9) 0.0110(10) 0.0155(10) 0.0010(7) -0.0010(7) -0.0017(8)
C21 0.0175(10) 0.0168(11) 0.0133(10) -0.0036(8) -0.0039(8) 0.0019(8)
C22 0.0417(15) 0.0247(13) 0.0260(13) 0.0032(11) -0.0141(11) 0.0059(11)
C23 0.0232(12) 0.0388(15) 0.0161(11) -0.0053(11) -0.0007(9) -0.0026(10)
C24 0.0141(10) 0.0129(10) 0.0209(11) -0.0045(8) -0.0019(8) 0.0002(8)
C25 0.0122(10) 0.0185(11) 0.0268(12) -0.0043(8) -0.0057(9) -0.0077(9)
C26 0.0146(10) 0.0185(11) 0.0173(10) 0.0012(8) -0.0064(8) -0.0048(9)
C27 0.0098(9) 0.0121(10) 0.0137(9) 0.0012(7) -0.0031(7) -0.0024(8)
C28 0.0163(10) 0.0154(10) 0.0111(9) -0.0011(8) -0.0045(8) -0.0011(8)
C29 0.0244(12) 0.0284(13) 0.0166(11) 0.0003(10) 0.0001(9) -0.0042(10)
C30 0.0274(13) 0.0275(13) 0.0298(13) 0.0021(10) -0.0142(11) 0.0077(11)
C31 0.0184(10) 0.0147(10) 0.0236(11) -0.0010(8) -0.0101(9) -0.0044(9)
C32 0.0198(11) 0.0188(11) 0.0247(12) -0.0037(9) 0.0007(9) -0.0019(9)
C33 0.0160(10) 0.0111(10) 0.0260(12) 0.0013(8) -0.0076(9) -0.0045(9)
C34 0.0093(8) 0.0088(9) 0.0073(8) 0.0008(7) 0.0006(7) 0.0004(7)
C35 0.0130(9) 0.0102(9) 0.0140(9) 0.0005(7) -0.0058(7) -0.0046(8)
C36 0.0153(9) 0.0099(9) 0.0173(10) 0.0009(8) -0.0078(8) -0.0054(8)
C37 0.0120(9) 0.0070(9) 0.0130(9) 0.0017(7) -0.0065(7) -0.0010(7)
C38 0.0140(9) 0.0093(9) 0.0143(10) 0.0000(7) -0.0043(8) -0.0035(8)
C39 0.0153(10) 0.0165(10) 0.0098(9) 0.0033(8) -0.0021(8) -0.0009(8)
C40 0.0281(12) 0.0228(12) 0.0107(10) 0.0022(9) -0.0058(9) -0.0023(9)
C41 0.0190(11) 0.0284(13) 0.0180(11) -0.0054(9) -0.0017(9) -0.0003(10)
C42 0.0208(11) 0.0145(10) 0.0149(10) 0.0027(8) -0.0089(8) -0.0007(8)
C43 0.0165(10) 0.0136(10) 0.0223(11) 0.0045(8) -0.0106(9) -0.0028(9)
C44 0.0108(9) 0.0161(10) 0.0200(11) 0.0039(8) -0.0059(8) -0.0042(8)
C45 0.0136(9) 0.0082(9) 0.0141(10) 0.0000(7) -0.0043(8) -0.0015(8)
C46 0.0130(9) 0.0151(10) 0.0142(10) 0.0020(8) -0.0017(8) 0.0004(8)
C47 0.0291(12) 0.0230(12) 0.0167(11) 0.0109(10) -0.0035(9) -0.0038(9)
C48 0.0196(12) 0.0328(14) 0.0317(14) -0.0078(10) -0.0048(10) 0.0080(11)
C49 0.0091(8) 0.0098(9) 0.0138(9) 0.0016(7) -0.0049(7) -0.0036(7)
C50 0.0119(9) 0.0100(9) 0.0147(10) -0.0006(7) -0.0047(7) -0.0015(8)
C51 0.0165(10) 0.0154(10) 0.0155(10) 0.0039(8) -0.0013(8) 0.0049(8)
C52 0.0247(12) 0.0392(15) 0.0157(11) 0.0119(11) -0.0067(9) -0.0040(10)
C53 0.0309(14) 0.0247(14) 0.0336(15) -0.0008(11) 0.0078(11) 0.0100(11)
C54 0.0161(10) 0.0123(10) 0.0200(11) 0.0050(8) -0.0074(8) 0.0011(8)
C55 0.0125(9) 0.0163(11) 0.0265(12) 0.0057(8) -0.0062(9) -0.0081(9)
C56 0.0111(9) 0.0167(11) 0.0205(11) 0.0026(8) -0.0026(8) -0.0059(9)
C57 0.0100(9) 0.0122(9) 0.0131(9) -0.0017(7) -0.0030(7) -0.0032(8)
C58 0.0143(9) 0.0161(10) 0.0122(9) -0.0002(8) -0.0014(8) -0.0015(8)
C59 0.0258(12) 0.0260(12) 0.0148(10) 0.0016(10) -0.0071(9) -0.0033(9)
C60 0.0210(12) 0.0275(13) 0.0287(13) -0.0076(10) -0.0013(10) 0.0050(11)
N1 0.0086(7) 0.0073(8) 0.0112(8) -0.0007(6) -0.0003(6) -0.0021(6)
N2 0.0093(7) 0.0069(8) 0.0108(8) 0.0003(6) -0.0020(6) -0.0009(6)
N3 0.0107(8) 0.0080(8) 0.0113(8) 0.0011(6) -0.0049(6) -0.0018(6)
N4 0.0104(7) 0.0078(8) 0.0113(8) 0.0005(6) -0.0036(6) -0.0026(6)

loop_
_atom_type_symbol
_atom_type_description
_atom_type_scat_dispersion_real
_atom_type_scat_dispersion_imag
_atom_type_scat_source
C C 0.0033 0.0016 'International Tables Vol C Tables 4.2.6.8 and 6.1.1.4'
H H 0.0000 0.0000 'International Tables Vol C Tables 4.2.6.8 and 6.1.1.4'
N N 0.0061 0.0033 'International Tables Vol C Tables 4.2.6.8 and 6.1.1.4'
Ga Ga 0.2307 1.6083 'International Tables Vol C Tables 4.2.6.8 and 6.1.1.4'

loop_
_geom_angle_atom_site_label_1
_geom_angle_atom_site_label_2
_geom_angle_atom_site_label_3
_geom_angle
C1 Ga1 C2 115.09(10)
C1 Ga1 C3 112.07(9)
C2 Ga1 C3 110.36(9)
C1 Ga1 C4 107.49(8)
C2 Ga1 C4 99.97(8)
C3 Ga1 C4 111.19(8)
C31 Ga2 C33 112.73(9)
C31 Ga2 C32 116.02(9)
C33 Ga2 C32 109.10(9)
C31 Ga2 C34 106.92(8)
C33 Ga2 C34 111.16(8)
C32 Ga2 C34 100.18(8)
N2 C4 N1 108.06(17)
N2 C4 Ga1 125.11(14)
N1 C4 Ga1 124.99(14)
N1 C5 C6 102.01(15)
N2 C6 C5 101.81(15)
C8 C7 C15 121.80(18)
C8 C7 N1 119.40(17)
C15 C7 N1 118.46(17)
C12 C8 C7 117.71(19)
C12 C8 C9 118.87(19)
C7 C8 C9 123.41(18)
C8 C9 C10 112.03(17)
C8 C9 C11 110.96(18)
C10 C9 C11 109.23(19)
C13 C12 C8 121.4(2)
C12 C13 C14 119.86(19)
C13 C14 C15 121.8(2)
C14 C15 C7 117.34(19)
C14 C15 C16 120.67(18)
C7 C15 C16 121.99(17)
C15 C16 C17 113.33(17)
C15 C16 C18 110.91(17)
C17 C16 C18 109.52(18)
C20 C19 C27 121.85(18)
C20 C19 N2 119.17(17)
C27 C19 N2 118.91(17)
C24 C20 C19 118.10(19)
C24 C20 C21 119.68(18)
C19 C20 C21 122.19(18)
C20 C21 C23 111.50(18)
C20 C21 C22 110.49(18)
C23 C21 C22 110.27(19)
C25 C24 C20 121.3(2)
C26 C25 C24 119.74(19)
C25 C26 C27 121.2(2)
C26 C27 C19 117.76(18)
C26 C27 C28 119.65(18)
C19 C27 C28 122.56(17)
C27 C28 C30 111.85(18)
C27 C28 C29 110.70(17)
C30 C28 C29 110.67(18)
N4 C34 N3 107.98(16)
N4 C34 Ga2 124.92(14)
N3 C34 Ga2 124.91(14)
N3 C35 C36 101.93(15)
N4 C36 C35 101.86(15)
C45 C37 C38 121.89(18)
C45 C37 N3 119.52(17)
C38 C37 N3 118.19(17)
C42 C38 C37 117.42(18)
C42 C38 C39 120.19(18)
C37 C38 C39 122.39(18)
C38 C39 C41 111.02(17)
C38 C39 C40 113.28(17)
C41 C39 C40 109.77(18)
C43 C42 C38 121.7(2)
C44 C43 C42 119.71(19)
C43 C44 C45 121.38(19)
C44 C45 C37 117.85(18)
C44 C45 C46 118.87(18)
C37 C45 C46 123.24(18)
C45 C46 C48 110.50(18)
C45 C46 C47 111.72(17)
C48 C46 C47 109.78(19)
C50 C49 C57 122.10(18)
C50 C49 N4 118.63(17)
C57 C49 N4 119.19(17)
C54 C50 C49 117.68(19)
C54 C50 C51 119.88(18)
C49 C50 C51 122.42(18)
C50 C51 C52 111.36(18)
C50 C51 C53 110.99(18)
C52 C51 C53 110.5(2)
C55 C54 C50 121.5(2)
C54 C55 C56 119.64(19)
C55 C56 C57 121.3(2)
C56 C57 C49 117.76(19)
C56 C57 C58 119.58(18)
C49 C57 C58 122.63(18)
C57 C58 C60 112.00(18)
C57 C58 C59 110.33(17)
C60 C58 C59 110.53(18)
C4 N1 C7 128.81(17)
C4 N1 C5 112.77(15)
C7 N1 C5 118.07(15)
C4 N2 C19 127.05(16)
C4 N2 C6 113.18(16)
C19 N2 C6 117.79(15)
C34 N3 C37 129.00(16)
C34 N3 C35 112.79(16)
C37 N3 C35 117.88(15)
C34 N4 C49 126.72(16)
C34 N4 C36 113.21(16)
C49 N4 C36 118.07(15)

loop_
_geom_bond_atom_site_label_1
_geom_bond_atom_site_label_2
_geom_bond_distance
Ga1 C1 1.991(2)
Ga1 C2 2.010(2)
Ga1 C3 2.010(2)
Ga1 C4 2.1369(19)
Ga2 C31 1.993(2)
Ga2 C33 2.009(2)
Ga2 C32 2.015(2)
Ga2 C34 2.1351(19)
C4 N2 1.343(2)
C4 N1 1.343(2)
C5 N1 1.487(2)
C5 C6 1.532(3)
C6 N2 1.482(2)
C7 C8 1.401(3)
C7 C15 1.416(3)
C7 N1 1.443(2)
C8 C12 1.398(3)
C8 C9 1.514(3)
C9 C10 1.537(3)
C9 C11 1.538(3)
C12 C13 1.378(3)
C13 C14 1.380(3)
C14 C15 1.387(3)
C15 C16 1.518(3)
C16 C17 1.527(3)
C16 C18 1.533(3)
C19 C20 1.400(3)
C19 C27 1.408(3)
C19 N2 1.441(2)
C20 C24 1.392(3)
C20 C21 1.519(3)
C21 C23 1.524(3)
C21 C22 1.532(3)
C24 C25 1.387(3)
C25 C26 1.387(3)
C26 C27 1.398(3)
C27 C28 1.519(3)
C28 C30 1.530(3)
C28 C29 1.539(3)
C34 N4 1.341(2)
C34 N3 1.344(2)
C35 N3 1.488(2)
C35 C36 1.530(3)
C36 N4 1.484(2)
C37 C45 1.399(3)
C37 C38 1.411(3)
C37 N3 1.446(2)
C38 C42 1.391(3)
C38 C39 1.521(3)
C39 C41 1.531(3)
C39 C40 1.534(3)
C42 C43 1.382(3)
C43 C44 1.380(3)
C44 C45 1.394(3)
C45 C46 1.518(3)
C46 C48 1.536(3)
C46 C47 1.540(3)
C49 C50 1.402(3)
C49 C57 1.406(3)
C49 N4 1.446(2)
C50 C54 1.395(3)
C50 C51 1.519(3)
C51 C52 1.526(3)
C51 C53 1.530(3)
C54 C55 1.382(3)
C55 C56 1.391(3)
C56 C57 1.392(3)
C57 C58 1.520(3)
C58 C60 1.525(3)
C58 C59 1.533(3)
